data_7017097
loop_
_publ_author_name
'Maass, John S.'
'Chen, Zhichao'
'Zeller, Matthias'
'Luck, Rudy L.'

_publ_section_title
;
 Expanding molecular transition metal cubane clusters of the form
 [M(4)(\m(3)-O)(4)](12+): syntheses, spectroscopic and structural
 characterizations of molecules M(4)(\m(3)-O)(4)(O(2)P(Bn)(2))(4)(O(4)), M
 = V(V) and W(V).
;
_journal_issue 43
_journal_name_full 'Dalton transactions (Cambridge, England : 2003)'
_journal_page_first 11356
_journal_page_last 11358
_journal_paper_doi 10.1039/c1dt11375e
_journal_volume 40
_journal_year 2011
_chemical_compound_source 'synthesis as described'
_chemical_formula_moiety 'C56 H56 O16 P4 W4, 3(C4 H8 O)'
_chemical_formula_sum 'C68 H80 O19 P4 W4'
_chemical_formula_weight 2060.56
_chemical_name_common
;Tetrakisdibenzylphosphinato-octaoxo-
tetratungsten(V).tristetrahydrofuran
;
_chemical_name_systematic
;
Tetrakisdibenzylphosphinato-octaoxo-tetratungsten(V).tristetrahydrofuran
;
_space_group_IT_number 88
_symmetry_cell_setting tetragonal
_symmetry_Int_Tables_number 88
_symmetry_space_group_name_Hall '-I 4ad'
_symmetry_space_group_name_H-M 'I 41/a :2'
_atom_sites_solution_hydrogens geom
_atom_sites_solution_primary direct
_atom_sites_solution_secondary difmap
_audit_creation_date 2011-06-25T13:09:32-00:00
_audit_creation_method 'WinGX routine CIF_UPDATE'
_cell_angle_alpha 90
_cell_angle_beta 90
_cell_angle_gamma 90
_cell_formula_units_Z 4
_cell_length_a 22.771(4)
_cell_length_b 22.771(4)
_cell_length_c 13.107(2)
_cell_measurement_reflns_used 9959
_cell_measurement_temperature 100(2)
_cell_measurement_theta_max 30.9615
_cell_measurement_theta_min 2.5299
_cell_measurement_wavelength 0.71073
_cell_volume 6796(2)
_computing_cell_refinement 'SAINT V7.66A integration software'
_computing_data_collection 'Bruker APEX2 software'
_computing_data_reduction 'SORTAV (Blessing, 1995)'
_computing_molecular_graphics 'Ortep-3 for Windows (Farrugia, 1997)'
_computing_publication_material 'WinGX publication routines (Farrugia, 1999)'
_computing_structure_refinement 'SHELXL-97 (Sheldrick, 2008)'
_diffrn_ambient_temperature 100(2)
_diffrn_detector 'APEX-II CCD'
_diffrn_measured_fraction_theta_full 0.995
_diffrn_measured_fraction_theta_max 0.929
_diffrn_measurement_device '\k-geometry diffractometer'
_diffrn_measurement_device_type 'Bruker APEX-II'
_diffrn_measurement_method '\f or \w oscillation scans'
_diffrn_orient_matrix_type 'x-axis to radiation source'
_diffrn_orient_matrix_UB_11 0.336537E-1
_diffrn_orient_matrix_UB_12 0.243559E-1
_diffrn_orient_matrix_UB_13 -0.247442E-1
_diffrn_orient_matrix_UB_21 0.21986E-1
_diffrn_orient_matrix_UB_22 -0.874432E-2
_diffrn_orient_matrix_UB_23 0.642765E-1
_diffrn_orient_matrix_UB_31 0.176827E-1
_diffrn_orient_matrix_UB_32 -0.354818E-1
_diffrn_orient_matrix_UB_33 -0.328259E-1
_diffrn_radiation_monochromator graphite
_diffrn_radiation_probe x-ray
_diffrn_radiation_type MoK\a
_diffrn_radiation_wavelength 0.71069
_diffrn_reflns_av_R_equivalents 0.0225
_diffrn_reflns_av_unetI/netI 0.0221
_diffrn_reflns_limit_h_max 19
_diffrn_reflns_limit_h_min -32
_diffrn_reflns_limit_k_max 28
_diffrn_reflns_limit_k_min -32
_diffrn_reflns_limit_l_max 13
_diffrn_reflns_limit_l_min -18
_diffrn_reflns_number 17299
_diffrn_reflns_theta_full 28
_diffrn_reflns_theta_max 31.11
_diffrn_reflns_theta_min 2.53
_diffrn_source 'sealed x-ray tube'
_exptl_absorpt_coefficient_mu 6.915
_exptl_absorpt_correction_T_max 0.746
_exptl_absorpt_correction_T_min 0.459
_exptl_absorpt_correction_type multi-scan
_exptl_absorpt_process_details
;
SADABS-2008/1 - Bruker AXS area detector scaling and absorption correction
;
_exptl_crystal_colour red
_exptl_crystal_density_diffrn 2.014
_exptl_crystal_density_method 'not measured'
_exptl_crystal_description block
_exptl_crystal_F_000 3984
_exptl_crystal_size_max 0.45
_exptl_crystal_size_mid 0.42
_exptl_crystal_size_min 0.21
_refine_diff_density_max 0.959
_refine_diff_density_min -1.032
_refine_diff_density_rms 0.107
_refine_ls_extinction_method none
_refine_ls_goodness_of_fit_ref 1.094
_refine_ls_hydrogen_treatment mixed
_refine_ls_matrix_type full
_refine_ls_number_parameters 243
_refine_ls_number_reflns 5083
_refine_ls_number_restraints 5
_refine_ls_restrained_S_all 1.093
_refine_ls_R_factor_all 0.0241
_refine_ls_R_factor_gt 0.0189
_refine_ls_shift/su_max 0.005
_refine_ls_shift/su_mean 0
_refine_ls_structure_factor_coef Fsqd
_refine_ls_weighting_details 'calc w=1/[\s^2^(Fo^2^)+(0.0167P)^2^+16.8014P] where P=(Fo^2^+2Fc^2^)/3'
_refine_ls_weighting_scheme calc
_refine_ls_wR_factor_gt 0.0425
_refine_ls_wR_factor_ref 0.0457
_reflns_number_gt 4522
_reflns_number_total 5083
_reflns_threshold_expression >2\s(I)
_cod_data_source_file c1dt11375e.txt
_cod_data_source_block 11mz143_0m
_cod_original_sg_symbol_H-M 'I 41/a'
_cod_original_formula_sum 'C68 H80 O19 P4 W4 '
_cod_database_code 7017097

loop_
_symmetry_equiv_pos_as_xyz
'x, y, z'
'-x, -y+1/2, z'
'-y+3/4, x+1/4, z+1/4'
'y+1/4, -x+1/4, z+1/4'
'x+1/2, y+1/2, z+1/2'
'-x+1/2, -y+1, z+1/2'
'-y+5/4, x+3/4, z+3/4'
'y+3/4, -x+3/4, z+3/4'
'-x, -y, -z'
'x, y-1/2, -z'
'y-3/4, -x-1/4, -z-1/4'
'-y-1/4, x-1/4, -z-1/4'
'-x+1/2, -y+1/2, -z+1/2'
'x+1/2, y, -z+1/2'
'y-1/4, -x+1/4, -z+1/4'
'-y+1/4, x+1/4, -z+1/4'

loop_
_atom_site_label
_atom_site_type_symbol
_atom_site_fract_x
_atom_site_fract_y
_atom_site_fract_z
_atom_site_U_iso_or_equiv
_atom_site_adp_type
_atom_site_occupancy
_atom_site_symmetry_multiplicity
_atom_site_calc_flag
_atom_site_refinement_flags
_atom_site_disorder_group
W1 W 0.968888(4) 0.201208(4) 0.016427(7) 0.01325(3) Uani 1 1 d . .
O1 O 0.96255(8) 0.19135(8) -0.11139(14) 0.0195(3) Uani 1 1 d . .
O2 O 0.94824(7) 0.28306(7) 0.05342(14) 0.0145(3) Uani 1 1 d . .
O3 O 0.88282(7) 0.18561(7) 0.05407(13) 0.0163(3) Uani 1 1 d . .
O4 O 0.98931(7) 0.11480(7) 0.05177(13) 0.0168(3) Uani 1 1 d . .
P1 P 0.83861(3) 0.22588(3) 0.10916(5) 0.01497(11) Uani 1 1 d . .
C1 C 0.80786(11) 0.27522(11) 0.0164(2) 0.0197(5) Uani 1 1 d . .
H1A H 0.8404 0.2982 -0.014 0.024 Uiso 1 1 calc R .
H1B H 0.7902 0.2514 -0.0389 0.024 Uiso 1 1 calc R .
C2 C 0.76188(11) 0.31780(11) 0.0543(2) 0.0194(5) Uani 1 1 d . .
C3 C 0.77848(12) 0.37186(11) 0.0951(2) 0.0260(6) Uani 1 1 d . .
H3 H 0.819 0.3808 0.1032 0.031 Uiso 1 1 calc R .
C4 C 0.73648(15) 0.41290(13) 0.1240(2) 0.0337(7) Uani 1 1 d . .
H4 H 0.7483 0.4497 0.151 0.04 Uiso 1 1 calc R .
C5 C 0.67721(14) 0.40004(14) 0.1133(2) 0.0337(7) Uani 1 1 d . .
H5 H 0.6485 0.4284 0.1314 0.04 Uiso 1 1 calc R .
C6 C 0.66010(13) 0.34588(15) 0.0762(2) 0.0328(7) Uani 1 1 d . .
H6 H 0.6196 0.3365 0.0714 0.039 Uiso 1 1 calc R .
C7 C 0.70199(12) 0.30525(13) 0.0461(2) 0.0251(5) Uani 1 1 d . .
H7 H 0.6898 0.2684 0.0196 0.03 Uiso 1 1 calc R .
C8 C 0.78176(10) 0.17941(11) 0.1585(2) 0.0186(5) Uani 1 1 d . .
H8A H 0.7999 0.1504 0.2053 0.022 Uiso 1 1 calc R .
H8B H 0.7546 0.2038 0.1994 0.022 Uiso 1 1 calc R .
C9 C 0.74616(10) 0.14629(10) 0.0790(2) 0.0177(4) Uani 1 1 d . .
C10 C 0.68529(11) 0.15050(12) 0.0810(2) 0.0257(6) Uani 1 1 d . .
H10 H 0.6668 0.1737 0.132 0.031 Uiso 1 1 calc R .
C11 C 0.65112(13) 0.12122(15) 0.0093(3) 0.0360(7) Uani 1 1 d . .
H11 H 0.6096 0.1245 0.0116 0.043 Uiso 1 1 calc R .
C12 C 0.67751(14) 0.08740(14) -0.0652(2) 0.0342(7) Uani 1 1 d . .
H12 H 0.6542 0.0677 -0.1146 0.041 Uiso 1 1 calc R .
C13 C 0.73802(13) 0.08241(12) -0.0676(2) 0.0281(6) Uani 1 1 d . .
H13 H 0.7563 0.0588 -0.1183 0.034 Uiso 1 1 calc R .
C14 C 0.77228(12) 0.11181(12) 0.0039(2) 0.0235(5) Uani 1 1 d . .
H14 H 0.8138 0.1083 0.0015 0.028 Uiso 1 1 calc R .
O5 O 0.4668(5) 0.4636(6) -0.0656(9) 0.036(4) Uani 0.238(14) 1 d P .
C15 C 0.5173(4) 0.4517(3) -0.0240(4) 0.087(2) Uani 0.48(3) 1 d P .
H15A H 0.5406 0.4285 -0.0733 0.104 Uiso 0.48(3) 1 calc PR .
H15B H 0.5102 0.4264 0.0362 0.104 Uiso 0.48(3) 1 calc PR .
C16 C 0.55211(19) 0.5006(3) 0.0080(4) 0.0694(15) Uani 0.48(3) 1 d P .
H16A H 0.5883 0.4845 0.0392 0.083 Uiso 0.48(3) 1 calc PR .
H16B H 0.5643 0.5218 -0.0544 0.083 Uiso 0.48(3) 1 calc PR .
O51 O 0.4749(6) 0.4509(7) 0.000(2) 0.083(8) Uani 0.262(14) 1 d P -1
C151 C 0.5173(4) 0.4517(3) -0.0240(4) 0.087(2) Uani 0.52(3) 1 d P -1
H15C H 0.5171 0.4508 -0.0995 0.104 Uiso 0.52(3) 1 calc PR -1
H15D H 0.5368 0.4153 -0.0003 0.104 Uiso 0.52(3) 1 calc PR -1
C161 C 0.55211(19) 0.5006(3) 0.0080(4) 0.0694(15) Uani 0.52(3) 1 d P -1
H16C H 0.5792 0.5152 -0.0454 0.083 Uiso 0.52(3) 1 calc PR -1
H16D H 0.5734 0.4937 0.0728 0.083 Uiso 0.52(3) 1 calc PR -1
O6 O 0.4701(10) 0.3095(9) -0.1358(13) 0.076(5) Uani 0.25 1 d PD .
C17 C 0.5121(7) 0.2984(4) -0.1119(6) 0.100(2) Uani 1 1 d D .
H17A H 0.5135(17) 0.305(2) -0.0368(15) 0.12 Uiso 1 1 d D .
H17B H 0.5376(16) 0.3300(19) -0.141(3) 0.12 Uiso 1 1 d D .

loop_
_atom_site_aniso_label
_atom_site_aniso_U_11
_atom_site_aniso_U_22
_atom_site_aniso_U_33
_atom_site_aniso_U_23
_atom_site_aniso_U_13
_atom_site_aniso_U_12
W1 0.01349(5) 0.01334(5) 0.01291(5) -0.00055(3) -0.00026(3) -0.00011(3)
O1 0.0222(8) 0.0195(8) 0.0168(9) -0.0003(7) -0.0005(7) -0.0007(7)
O2 0.0153(7) 0.0156(7) 0.0125(8) 0.0004(6) -0.0004(6) -0.0006(6)
O3 0.0162(7) 0.0169(8) 0.0157(9) -0.0019(6) 0.0009(6) 0.0002(6)
O4 0.0182(8) 0.0154(7) 0.0167(8) 0.0010(6) -0.0018(6) -0.0011(6)
P1 0.0141(2) 0.0155(3) 0.0153(3) 0.0001(2) -0.0003(2) 0.0001(2)
C1 0.0212(11) 0.0205(11) 0.0175(12) 0.0010(9) 0.0000(9) 0.0008(9)
C2 0.0216(11) 0.0200(11) 0.0165(12) 0.0044(9) -0.0009(9) 0.0023(9)
C3 0.0263(13) 0.0205(12) 0.0311(16) 0.0036(10) 0.0075(11) -0.0031(10)
C4 0.0453(17) 0.0229(13) 0.0328(17) 0.0031(11) 0.0106(13) 0.0054(12)
C5 0.0373(16) 0.0366(16) 0.0273(16) 0.0091(12) 0.0047(12) 0.0191(13)
C6 0.0210(12) 0.0501(18) 0.0273(16) 0.0039(13) -0.0035(11) 0.0100(12)
C7 0.0226(12) 0.0318(14) 0.0210(13) 0.0022(11) -0.0049(10) 0.0031(10)
C8 0.0164(10) 0.0203(11) 0.0191(12) -0.0011(9) 0.0018(9) -0.0015(9)
C9 0.0170(10) 0.0175(10) 0.0184(12) 0.0015(9) 0.0004(9) -0.0019(8)
C10 0.0171(11) 0.0269(13) 0.0333(16) -0.0051(11) 0.0016(10) 0.0017(10)
C11 0.0218(13) 0.0392(17) 0.047(2) -0.0072(14) -0.0097(12) 0.0002(12)
C12 0.0354(16) 0.0360(16) 0.0310(17) -0.0023(12) -0.0100(13) -0.0084(13)
C13 0.0334(14) 0.0254(13) 0.0254(15) -0.0053(11) 0.0034(11) -0.0071(11)
C14 0.0206(12) 0.0229(12) 0.0268(14) -0.0033(10) 0.0036(10) -0.0026(10)
O5 0.026(5) 0.066(8) 0.017(6) 0.015(5) -0.010(4) -0.016(5)
C15 0.153(7) 0.061(3) 0.047(3) -0.006(2) -0.009(4) 0.001(4)
C16 0.036(2) 0.107(4) 0.065(3) 0.024(3) 0.008(2) -0.003(2)
O51 0.038(7) 0.072(10) 0.14(2) 0.011(10) -0.031(9) -0.029(7)
C151 0.153(7) 0.061(3) 0.047(3) -0.006(2) -0.009(4) 0.001(4)
C161 0.036(2) 0.107(4) 0.065(3) 0.024(3) 0.008(2) -0.003(2)
O6 0.067(10) 0.103(15) 0.059(9) 0.015(9) 0.004(7) 0.025(10)
C17 0.144(7) 0.088(5) 0.069(5) 0.001(4) 0.037(5) -0.029(5)

loop_
_atom_type_symbol
_atom_type_description
_atom_type_scat_dispersion_real
_atom_type_scat_dispersion_imag
_atom_type_scat_source
C C 0.0033 0.0016 'International Tables Vol C Tables 4.2.6.8 and 6.1.1.4'
H H 0 0 'International Tables Vol C Tables 4.2.6.8 and 6.1.1.4'
O O 0.0106 0.006 'International Tables Vol C Tables 4.2.6.8 and 6.1.1.4'
P P 0.1023 0.0942 'International Tables Vol C Tables 4.2.6.8 and 6.1.1.4'
W W -0.849 6.8722 'International Tables Vol C Tables 4.2.6.8 and 6.1.1.4'
Cl Cl 0.1484 0.1585 'International Tables Vol C Tables 4.2.6.8 and 6.1.1.4'

loop_
_geom_angle_atom_site_label_1
_geom_angle_atom_site_label_2
_geom_angle_atom_site_label_3
_geom_angle
_geom_angle_site_symmetry_1
_geom_angle_site_symmetry_3
O1 W1 O2 110.29(8) . 2_755
O1 W1 O2 110.23(8) . .
O2 W1 O2 89.77(7) 2_755 .
O1 W1 O3 97.66(8) . .
O2 W1 O3 151.91(8) 2_755 .
O2 W1 O3 82.96(6) . .
O1 W1 O4 96.55(8) . .
O2 W1 O4 84.45(6) 2_755 .
O2 W1 O4 152.92(8) . .
O3 W1 O4 89.78(6) . .
O1 W1 O2 168.99(7) . 16_645
O2 W1 O2 77.20(6) 2_755 16_645
O2 W1 O2 77.17(6) . 16_645
O3 W1 O2 74.74(6) . 16_645
O4 W1 O2 75.76(6) . 16_645
O1 W1 W1 99.05(6) . 2_755
O2 W1 W1 48.35(5) 2_755 2_755
O2 W1 W1 48.30(5) . 2_755
O3 W1 W1 131.26(5) . 2_755
O4 W1 W1 132.79(5) . 2_755
O2 W1 W1 91.96(4) 16_645 2_755
W1 O2 W1 83.35(6) 2_755 .
W1 O2 W1 102.76(7) 2_755 15_665
W1 O2 W1 102.71(7) . 15_665
P1 O3 W1 129.30(10) . .
P1 O4 W1 130.95(10) 16_645 .
O4 P1 O3 114.25(10) 15_665 .
O4 P1 C8 108.14(11) 15_665 .
O3 P1 C8 106.82(10) . .
O4 P1 C1 110.11(11) 15_665 .
O3 P1 C1 108.02(11) . .
C8 P1 C1 109.39(12) . .
C2 C1 P1 116.61(18) . .
C2 C1 H1A 108.1 . .
P1 C1 H1A 108.1 . .
C2 C1 H1B 108.1 . .
P1 C1 H1B 108.1 . .
H1A C1 H1B 107.3 . .
C3 C2 C7 118.3(2) . .
C3 C2 C1 120.3(2) . .
C7 C2 C1 121.3(2) . .
C4 C3 C2 120.8(3) . .
C4 C3 H3 119.6 . .
C2 C3 H3 119.6 . .
C5 C4 C3 120.0(3) . .
C5 C4 H4 120 . .
C3 C4 H4 120 . .
C6 C5 C4 119.9(3) . .
C6 C5 H5 120.1 . .
C4 C5 H5 120.1 . .
C5 C6 C7 120.1(3) . .
C5 C6 H6 119.9 . .
C7 C6 H6 119.9 . .
C6 C7 C2 120.9(3) . .
C6 C7 H7 119.6 . .
C2 C7 H7 119.6 . .
C9 C8 P1 115.46(18) . .
C9 C8 H8A 108.4 . .
P1 C8 H8A 108.4 . .
C9 C8 H8B 108.4 . .
P1 C8 H8B 108.4 . .
H8A C8 H8B 107.5 . .
C10 C9 C14 118.6(2) . .
C10 C9 C8 119.0(2) . .
C14 C9 C8 122.4(2) . .
C9 C10 C11 120.8(3) . .
C9 C10 H10 119.6 . .
C11 C10 H10 119.6 . .
C12 C11 C10 120.1(3) . .
C12 C11 H11 119.9 . .
C10 C11 H11 119.9 . .
C11 C12 C13 119.7(3) . .
C11 C12 H12 120.2 . .
C13 C12 H12 120.2 . .
C12 C13 C14 120.2(3) . .
C12 C13 H13 119.9 . .
C14 C13 H13 119.9 . .
C13 C14 C9 120.5(3) . .
C13 C14 H14 119.7 . .
C9 C14 H14 119.7 . .
O51 O5 C16 72.2(14) . 9_665
O51 O5 C161 72.2(14) . 9_665
C16 O5 C161 0.0(8) 9_665 9_665
O51 O5 C15 51.0(12) . .
C16 O5 C15 101.3(9) 9_665 .
C161 O5 C15 101.3(9) 9_665 .
O5 C15 C16 116.8(7) . .
O5 C15 C16 37.3(6) . 9_665
C16 C15 C16 89.1(4) . 9_665
O5 C15 C161 37.3(6) . 9_665
C16 C15 C161 89.1(4) . 9_665
C16 C15 C161 0.0(4) 9_665 9_665
O5 C15 H15A 108.1 . .
C16 C15 H15A 108.1 . .
C16 C15 H15A 144.2 9_665 .
C161 C15 H15A 144.2 9_665 .
O5 C15 H15B 108.1 . .
C16 C15 H15B 108.1 . .
C16 C15 H15B 96.1 9_665 .
C161 C15 H15B 96.1 9_665 .
H15A C15 H15B 107.3 . .
O5 C16 C15 121.2(6) 9_665 .
O5 C16 C15 41.4(6) 9_665 9_665
C15 C16 C15 90.9(4) . 9_665
O5 C16 C151 41.4(6) 9_665 9_665
C15 C16 C151 90.9(4) . 9_665
C15 C16 C151 0.0(4) 9_665 9_665
O5 C16 H16A 107 9_665 .
C15 C16 H16A 107 . .
C15 C16 H16A 147.8 9_665 .
C151 C16 H16A 147.8 9_665 .
O5 C16 H16B 107 9_665 .
C15 C16 H16B 107 . .
C15 C16 H16B 92.7 9_665 .
C151 C16 H16B 92.7 9_665 .
H16A C16 H16B 106.8 . .
O5 O51 C151 84(2) . .
O5 O51 C16 63.4(13) . 9_665
C151 O51 C16 114.6(16) . 9_665
O51 C151 C161 116.7(12) . .
O51 C151 C16 36.7(11) . 9_665
C161 C151 C16 89.1(4) . 9_665
O51 C151 H15C 108.1 . .
C161 C151 H15C 108.1 . .
C16 C151 H15C 96.7 9_665 .
O51 C151 H15D 108.1 . .
C161 C151 H15D 108.1 . .
C16 C151 H15D 143.6 9_665 .
H15C C151 H15D 107.3 . .
C151 C161 C15 90.9(4) . 9_665
C151 C161 H16C 113.5 . .
C15 C161 H16C 113.5 9_665 .
C151 C161 H16D 113.5 . .
C15 C161 H16D 113.5 9_665 .
H16C C161 H16D 110.8 . .
C17 O6 C17 96.8(16) . 12_655
O6 C17 O6 159.9(11) . 11_665
O6 C17 C17 44.4(12) . 12_655
O6 C17 C17 126.3(9) 11_665 12_655
O6 C17 C17 127.1(13) . 11_665
O6 C17 C17 38.8(9) 11_665 11_665
C17 C17 C17 87.5(2) 12_655 11_665
O6 C17 H17A 107(2) . .
O6 C17 H17A 93(2) 11_665 .
C17 C17 H17A 108(3) 12_655 .
C17 C17 H17A 108(3) 11_665 .
O6 C17 H17B 104(2) . .
O6 C17 H17B 73(3) 11_665 .
C17 C17 H17B 140(3) 12_655 .
C17 C17 H17B 103(3) 11_665 .
H17A C17 H17B 105(2) . .

loop_
_geom_bond_atom_site_label_1
_geom_bond_atom_site_label_2
_geom_bond_distance
_geom_bond_site_symmetry_2
W1 O1 1.6964(19) .
W1 O2 1.9809(16) 2_755
W1 O2 1.9825(16) .
W1 O3 2.0521(17) .
W1 O4 2.0742(17) .
W1 O2 2.3626(19) 16_645
W1 W1 2.6354(5) 2_755
O2 W1 1.9809(16) 2_755
O2 W1 2.3626(19) 15_665
O3 P1 1.5413(17) .
O4 P1 1.5320(18) 16_645
P1 O4 1.5320(18) 15_665
P1 C8 1.793(2) .
P1 C1 1.798(3) .
C1 C2 1.511(3) .
C1 H1A 0.99 .
C1 H1B 0.99 .
C2 C3 1.394(4) .
C2 C7 1.398(4) .
C3 C4 1.390(4) .
C3 H3 0.95 .
C4 C5 1.388(5) .
C4 H4 0.95 .
C5 C6 1.381(5) .
C5 H5 0.95 .
C6 C7 1.386(4) .
C6 H6 0.95 .
C7 H7 0.95 .
C8 C9 1.521(3) .
C8 H8A 0.99 .
C8 H8B 0.99 .
C9 C10 1.390(3) .
C9 C14 1.392(4) .
C10 C11 1.390(4) .
C10 H10 0.95 .
C11 C12 1.382(5) .
C11 H11 0.95 .
C12 C13 1.383(4) .
C12 H12 0.95 .
C13 C14 1.392(4) .
C13 H13 0.95 .
C14 H14 0.95 .
O5 O51 0.93(2) .
O5 C16 1.191(13) 9_665
O5 C161 1.191(13) 9_665
O5 C15 1.301(14) .
C15 C16 1.431(8) .
C15 C16 1.928(9) 9_665
C15 C161 1.928(9) 9_665
C15 H15A 0.99 .
C15 H15B 0.99 .
C16 O5 1.191(13) 9_665
C16 C15 1.928(9) 9_665
C16 C151 1.928(9) 9_665
C16 H16A 0.99 .
C16 H16B 0.99 .
O51 C151 1.017(15) .
O51 C16 1.268(17) 9_665
C151 C161 1.431(8) .
C151 C16 1.928(9) 9_665
C151 H15C 0.99 .
C151 H15D 0.99 .
C161 C15 1.928(9) 9_665
C161 H16C 0.99 .
C161 H16D 0.99 .
O6 C17 1.038(16) .
O6 C17 1.16(2) 12_655
C17 O6 1.16(2) 11_665
C17 C17 1.644(10) 12_655
C17 C17 1.644(10) 11_665
C17 H17A 0.996(18) .
C17 H17B 1.001(18) .
